data_2215187
loop_
_publ_author_name
'Hao, Lujiang'
'Yu, Tongli'

_publ_section_title
;
 Bis(pyrazine-2-carboxylato-\k^2^<i>N</i>^1^,<i>O</i>^2^)nickel(II)
 dihydrate
;
_journal_coeditor_code KP2122
_journal_issue 9
_journal_name_full 'Acta Crystallographica Section E'
_journal_page_first m2415
_journal_page_last m2415
_journal_paper_doi 10.1107/S1600536807041268
_journal_volume 63
_journal_year 2007
_chemical_formula_iupac '[Ni (C5 H3 N2 O2)2], 2H2 O'
_chemical_formula_moiety 'C10 H6 N4 Ni O4, 2(H2 O)'
_chemical_formula_sum 'C10 H10 N4 Ni O6'
_chemical_formula_weight 340.93
_chemical_name_systematic
;
Bis(pyrazine-2-carboxylato-\k^2^N^1^,O^2^)nickel(II) dihydrate
;
_space_group_IT_number 2
_symmetry_cell_setting triclinic
_symmetry_space_group_name_Hall '-P 1'
_symmetry_space_group_name_H-M 'P -1'
_atom_sites_solution_hydrogens geom
_atom_sites_solution_primary direct
_atom_sites_solution_secondary difmap
_audit_creation_method SHELXL-97
_cell_angle_alpha 75.065(2)
_cell_angle_beta 84.298(2)
_cell_angle_gamma 71.503(2)
_cell_formula_units_Z 1
_cell_length_a 5.5576(6)
_cell_length_b 7.3252(9)
_cell_length_c 9.3021(11)
_cell_measurement_reflns_used 1208
_cell_measurement_temperature 293(2)
_cell_measurement_theta_max 25.00
_cell_measurement_theta_min 2.27
_cell_volume 346.93(7)
_computing_cell_refinement 'SAINT-Plus (Bruker, 2001)'
_computing_data_collection 'APEX2 (Bruker, 2004)'
_computing_data_reduction 'SAINT-Plus (Bruker, 2001)'
_computing_molecular_graphics 'SHELXTL (Bruker, 2001)'
_computing_publication_material 'SHELXTL (Bruker, 2001)'
_computing_structure_refinement 'SHELXL97 (Sheldrick, 1997)'
_computing_structure_solution 'SHELXS97 (Sheldrick, 1997)'
_diffrn_ambient_temperature 293(2)
_diffrn_measured_fraction_theta_full 0.984
_diffrn_measured_fraction_theta_max 0.984
_diffrn_measurement_device_type 'Bruker APEX II CCD area-detector'
_diffrn_measurement_method '\f and \w'
_diffrn_radiation_monochromator graphite
_diffrn_radiation_source 'fine-focus sealed tube'
_diffrn_radiation_type MoK\a
_diffrn_radiation_wavelength 0.71073
_diffrn_reflns_av_R_equivalents 0.0497
_diffrn_reflns_av_sigmaI/netI 0.0567
_diffrn_reflns_limit_h_max 5
_diffrn_reflns_limit_h_min -6
_diffrn_reflns_limit_k_max 8
_diffrn_reflns_limit_k_min -8
_diffrn_reflns_limit_l_max 11
_diffrn_reflns_limit_l_min -8
_diffrn_reflns_number 1705
_diffrn_reflns_theta_full 25.00
_diffrn_reflns_theta_max 25.00
_diffrn_reflns_theta_min 2.27
_diffrn_standards_decay_% 0
_diffrn_standards_interval_count 0
_diffrn_standards_interval_time 0
_diffrn_standards_number 0
_exptl_absorpt_coefficient_mu 1.431
_exptl_absorpt_correction_T_max 0.8701
_exptl_absorpt_correction_T_min 0.8701
_exptl_absorpt_correction_type multi-scan
_exptl_absorpt_process_details '(SADABS; Bruker, 2001)'
_exptl_crystal_colour green
_exptl_crystal_density_diffrn 1.632
_exptl_crystal_density_method 'not measured'
_exptl_crystal_description cube
_exptl_crystal_F_000 174
_exptl_crystal_size_max 0.10
_exptl_crystal_size_mid 0.10
_exptl_crystal_size_min 0.10
_refine_diff_density_max 0.543
_refine_diff_density_min -0.508
_refine_ls_extinction_method none
_refine_ls_goodness_of_fit_ref 0.998
_refine_ls_hydrogen_treatment mixed
_refine_ls_matrix_type full
_refine_ls_number_parameters 103
_refine_ls_number_reflns 1208
_refine_ls_number_restraints 3
_refine_ls_restrained_S_all 0.997
_refine_ls_R_factor_all 0.0429
_refine_ls_R_factor_gt 0.0386
_refine_ls_shift/su_max 0.000
_refine_ls_shift/su_mean 0.000
_refine_ls_structure_factor_coef Fsqd
_refine_ls_weighting_details 'calc w=1/[\s^2^(Fo^2^)+(0.0571P)^2^] where P=(Fo^2^+2Fc^2^)/3'
_refine_ls_weighting_scheme calc
_refine_ls_wR_factor_gt 0.0937
_refine_ls_wR_factor_ref 0.0963
_reflns_number_gt 1111
_reflns_number_total 1208
_reflns_threshold_expression I>2\s(I)
_cod_data_source_file kp2122.cif
_cod_data_source_block I
_cod_database_code 2215187
_cod_database_fobs_code 2215187

loop_
_symmetry_equiv_pos_as_xyz
'x, y, z'
'-x, -y, -z'

loop_
_atom_site_type_symbol
_atom_site_label
_atom_site_fract_x
_atom_site_fract_y
_atom_site_fract_z
_atom_site_U_iso_or_equiv
_atom_site_adp_type
_atom_site_calc_flag
_atom_site_refinement_flags
_atom_site_occupancy
Ni Ni1 1.0000 0.0000 1.0000 0.0297(2) Uani d S 1
C C1 0.4654(6) 0.1781(4) 1.0641(4) 0.0332(7) Uani d . 1
C C2 0.5285(6) 0.3005(4) 0.9152(4) 0.0317(7) Uani d . 1
C C3 0.3444(6) 0.4682(5) 0.8416(4) 0.0385(8) Uani d . 1
H H3 0.1797 0.5093 0.8789 0.046 Uiso calc R 1
C C4 0.6886(8) 0.4949(5) 0.6507(4) 0.0481(9) Uani d . 1
H H4 0.7394 0.5640 0.5604 0.058 Uiso calc R 1
C C5 0.8593(7) 0.3250(5) 0.7289(4) 0.0412(8) Uani d . 1
H H5 1.0228 0.2770 0.6919 0.049 Uiso calc R 1
N N1 0.7810(5) 0.2302(4) 0.8615(3) 0.0326(6) Uani d . 1
N N2 0.4262(7) 0.5699(5) 0.7071(4) 0.0652(10) Uani d . 1
O O1 0.6702(4) 0.0410(3) 1.1256(2) 0.0378(5) Uani d . 1
O O2 0.2286(4) 0.2137(3) 1.1166(3) 0.0455(6) Uani d . 1
O O1W 0.2352(8) 0.0433(7) 0.4397(4) 0.1007(13) Uani d D 1
H H1W 0.212(13) 0.087(10) 0.347(3) 0.151 Uiso d D 1
H H2W 0.369(8) -0.051(8) 0.455(7) 0.151 Uiso d D 1

loop_
_atom_site_aniso_label
_atom_site_aniso_U_11
_atom_site_aniso_U_22
_atom_site_aniso_U_33
_atom_site_aniso_U_12
_atom_site_aniso_U_13
_atom_site_aniso_U_23
Ni1 0.0229(3) 0.0247(3) 0.0327(3) -0.0004(2) 0.0048(2) -0.0021(2)
C1 0.0315(17) 0.0276(15) 0.0401(18) -0.0068(13) 0.0029(13) -0.0115(13)
C2 0.0307(16) 0.0260(15) 0.0393(18) -0.0074(13) 0.0009(13) -0.0114(13)
C3 0.0374(18) 0.0293(16) 0.0450(19) -0.0040(14) -0.0017(14) -0.0100(14)
C4 0.061(2) 0.0363(18) 0.041(2) -0.0155(17) -0.0010(17) 0.0021(15)
C5 0.0383(18) 0.0409(18) 0.0406(19) -0.0125(15) 0.0048(15) -0.0046(15)
N1 0.0315(14) 0.0272(13) 0.0365(15) -0.0072(11) 0.0026(11) -0.0065(11)
N2 0.074(3) 0.0471(19) 0.067(2) -0.0094(17) -0.0119(19) -0.0083(17)
O1 0.0340(12) 0.0307(11) 0.0390(13) -0.0014(9) 0.0043(10) -0.0043(10)
O2 0.0343(13) 0.0406(13) 0.0530(15) -0.0033(10) 0.0137(11) -0.0121(11)
O1W 0.106(3) 0.127(4) 0.059(2) -0.051(3) -0.002(2) 0.014(2)

loop_
_atom_type_symbol
_atom_type_description
_atom_type_scat_dispersion_real
_atom_type_scat_dispersion_imag
_atom_type_scat_source
C C 0.0033 0.0016 'International Tables Vol C Tables 4.2.6.8 and 6.1.1.4'
H H 0.0000 0.0000 'International Tables Vol C Tables 4.2.6.8 and 6.1.1.4'
N N 0.0061 0.0033 'International Tables Vol C Tables 4.2.6.8 and 6.1.1.4'
O O 0.0106 0.0060 'International Tables Vol C Tables 4.2.6.8 and 6.1.1.4'
Ni Ni 0.3393 1.1124 'International Tables Vol C Tables 4.2.6.8 and 6.1.1.4'

loop_
_geom_angle_atom_site_label_1
_geom_angle_atom_site_label_2
_geom_angle_atom_site_label_3
_geom_angle_site_symmetry_1
_geom_angle_site_symmetry_3
_geom_angle
N1 Ni1 N1 . 2_757 180.00(14)
N1 Ni1 O1 . 2_757 99.06(9)
N1 Ni1 O1 2_757 2_757 80.94(9)
N1 Ni1 O1 . . 80.94(9)
N1 Ni1 O1 2_757 . 99.06(9)
O1 Ni1 O1 2_757 . 180.0
O1 C1 O2 . . 127.9(3)
O1 C1 C2 . . 111.3(2)
O2 C1 C2 . . 120.8(3)
C3 C2 N1 . . 124.7(3)
C3 C2 C1 . . 120.0(3)
N1 C2 C1 . . 115.3(3)
C2 C3 N2 . . 114.7(3)
C2 C3 H3 . . 122.6
N2 C3 H3 . . 122.6
C5 C4 N2 . . 121.5(3)
C5 C4 H4 . . 119.3
N2 C4 H4 . . 119.3
N1 C5 C4 . . 117.8(3)
N1 C5 H5 . . 121.1
C4 C5 H5 . . 121.1
C5 N1 C2 . . 120.9(3)
C5 N1 Ni1 . . 124.8(2)
C2 N1 Ni1 . . 114.3(2)
C3 N2 C4 . . 120.5(3)
C1 O1 Ni1 . . 117.65(19)
H1W O1W H2W . . 110(3)

loop_
_geom_bond_atom_site_label_1
_geom_bond_atom_site_label_2
_geom_bond_site_symmetry_2
_geom_bond_distance
Ni1 N1 . 1.968(3)
Ni1 N1 2_757 1.968(3)
Ni1 O1 2_757 2.054(2)
Ni1 O1 . 2.054(2)
C1 O1 . 1.319(4)
C1 O2 . 1.326(4)
C1 C2 . 1.519(4)
C2 C3 . 1.390(5)
C2 N1 . 1.421(4)
C3 N2 . 1.395(5)
C3 H3 . 0.9300
C4 C5 . 1.378(5)
C4 N2 . 1.481(5)
C4 H4 . 0.9300
C5 N1 . 1.355(4)
C5 H5 . 0.9300
O1W H1W . 0.84(2)
O1W H2W . 0.83(5)

loop_
_geom_hbond_atom_site_label_D
_geom_hbond_atom_site_label_H
_geom_hbond_atom_site_label_A
_geom_hbond_site_symmetry_A
_geom_hbond_distance_DH
_geom_hbond_distance_HA
_geom_hbond_distance_DA
_geom_hbond_angle_DHA
O1W H2W O1W 2_656 0.83(5) 2.52(6) 3.071(9) 125(6)
O1W H1W O2 1_554 0.84(2) 2.11(3) 2.941(4) 167(7)
